data_2244189
loop_
_publ_author_name
'Tinapple, Elizabeth'
'Farrar, Sam'
'Johnston, Dean H.'

_publ_section_title
;
 Crystal structures and hydrogen-bonding analysis of a series of benzamide
 complexes of zinc(II) chloride
;
_journal_coeditor_code ZL5023
_journal_issue 9
_journal_name_full 'Acta Crystallographica Section E'
_journal_page_first 880
_journal_page_last 886
_journal_paper_doi 10.1107/S2056989021008264
_journal_volume 77
_journal_year 2021
_chemical_absolute_configuration ad
_chemical_formula_iupac '[Zn Cl2 (C7 H7 N O2)2]'
_chemical_formula_moiety 'C14 H14 Cl2 N2 O4 Zn'
_chemical_formula_sum 'C14 H14 Cl2 N2 O4 Zn'
_chemical_formula_weight 410.54
_chemical_name_systematic
;
Dichloridobis(4-hydroxybenzamide-\k<i>O</i>)zinc(II)
;
_space_group_crystal_system monoclinic
_space_group_IT_number 9
_space_group_name_Hall 'C -2yc'
_space_group_name_H-M_alt 'C 1 c 1'
_atom_sites_solution_hydrogens mixed
_atom_sites_solution_primary dual
_cell_angle_alpha 90
_cell_angle_beta 106.477(2)
_cell_angle_gamma 90
_cell_formula_units_Z 4
_cell_length_a 7.0532(6)
_cell_length_b 21.3776(17)
_cell_length_c 11.1181(9)
_cell_measurement_reflns_used 5843
_cell_measurement_temperature 99.99
_cell_measurement_theta_max 27.57
_cell_measurement_theta_min 2.70
_cell_volume 1607.5(2)
_computing_cell_refinement
;
SAINT  (Bruker, 2020)
;
_computing_data_collection
;
<i>BIS</i> (Bruker, 2020)
;
_computing_data_reduction
;
SAINT (Bruker, 2020)
;
_computing_molecular_graphics
;
CrystalMaker (Palmer, 2020)
;
_computing_publication_material
;
<i>OLEX2</i> (Dolomanov <i>et al.</i>,  2009) and publCIF (Westrip,
2010)
;
_computing_structure_refinement
;
<i>SHELXL2018/3</i> (Sheldrick, 2015b)
;
_computing_structure_solution
;
SHELXT (Sheldrick, 2015a)
;
_diffrn_ambient_temperature 99.99
_diffrn_detector 'CCD plate'
_diffrn_detector_area_resol_mean 8
_diffrn_measured_fraction_theta_full 1.000
_diffrn_measured_fraction_theta_max 0.999
_diffrn_measurement_device 'three-circle diffractometer'
_diffrn_measurement_device_type 'Bruker APEXII CCD'
_diffrn_measurement_method '\w and \f scans'
_diffrn_radiation_monochromator graphite
_diffrn_radiation_probe x-ray
_diffrn_radiation_type MoK\a
_diffrn_radiation_wavelength 0.71073
_diffrn_reflns_av_R_equivalents 0.0423
_diffrn_reflns_av_unetI/netI 0.0487
_diffrn_reflns_limit_h_max 9
_diffrn_reflns_limit_h_min -9
_diffrn_reflns_limit_k_max 28
_diffrn_reflns_limit_k_min -28
_diffrn_reflns_limit_l_max 15
_diffrn_reflns_limit_l_min -15
_diffrn_reflns_number 17255
_diffrn_reflns_theta_full 25.242
_diffrn_reflns_theta_max 28.735
_diffrn_reflns_theta_min 1.905
_diffrn_source 'sealed tube'
_diffrn_standards_number 0
_exptl_absorpt_coefficient_mu 1.880
_exptl_absorpt_correction_T_max 0.7458
_exptl_absorpt_correction_T_min 0.6726
_exptl_absorpt_correction_type multi-scan
_exptl_absorpt_process_details
;
(SADABS; Krause <i>et al.</i>,  2015)
;
_exptl_crystal_colour 'clear light colourless'
_exptl_crystal_density_diffrn 1.696
_exptl_crystal_description block
_exptl_crystal_F_000 832
_exptl_crystal_size_max 0.147
_exptl_crystal_size_mid 0.094
_exptl_crystal_size_min 0.065
_refine_diff_density_max 0.457
_refine_diff_density_min -0.292
_refine_ls_abs_structure_details
;
 Refined as an inversion twin
;
_refine_ls_abs_structure_Flack 0.024(13)
_refine_ls_extinction_method none
_refine_ls_goodness_of_fit_ref 1.049
_refine_ls_hydrogen_treatment mixed
_refine_ls_matrix_type full
_refine_ls_number_parameters 227
_refine_ls_number_reflns 4168
_refine_ls_number_restraints 8
_refine_ls_restrained_S_all 1.050
_refine_ls_R_factor_all 0.0357
_refine_ls_R_factor_gt 0.0304
_refine_ls_shift/su_max 0.000
_refine_ls_shift/su_mean 0.000
_refine_ls_structure_factor_coef Fsqd
_refine_ls_weighting_details 'w=1/[\s^2^(Fo^2^)+(0.0230P)^2^+0.9687P] where P=(Fo^2^+2Fc^2^)/3'
_refine_ls_weighting_scheme calc
_refine_ls_wR_factor_gt 0.0635
_refine_ls_wR_factor_ref 0.0654
_reflns_number_gt 3809
_reflns_number_total 4168
_reflns_threshold_expression 'I > 2\s(I)'
_cod_data_source_file zl5023sup1.cif
_cod_data_source_block 5
_cod_database_code 2244189
_shelx_space_group_comment
;
The symmetry employed for this shelxl refinement is uniquely defined
by the following loop, which should always be used as a source of
symmetry information in preference to the above space-group names.
They are only intended as comments.
;
_shelx_estimated_absorpt_t_min 0.770
_shelx_estimated_absorpt_t_max 0.888

loop_
_space_group_symop_operation_xyz
'x, y, z'
'x, -y, z+1/2'
'x+1/2, y+1/2, z'
'x+1/2, -y+1/2, z+1/2'

loop_
_atom_site_type_symbol
_atom_site_label
_atom_site_fract_x
_atom_site_fract_y
_atom_site_fract_z
_atom_site_U_iso_or_equiv
_atom_site_adp_type
_atom_site_calc_flag
_atom_site_occupancy
_atom_site_disorder_assembly
_atom_site_disorder_group
Zn Zn1 0.53881(5) 0.85209(2) 0.23775(4) 0.01454(12) Uani d 1 . .
Cl Cl1 0.73319(15) 0.92222(5) 0.18199(9) 0.0198(2) Uani d 1 . .
Cl Cl2 0.21825(15) 0.86831(5) 0.14477(10) 0.0210(2) Uani d 1 . .
O O1 0.5952(4) 0.84920(13) 0.4225(3) 0.0171(6) Uani d 1 . .
O O2 0.6040(5) 0.76660(13) 0.2016(3) 0.0202(6) Uani d 1 . .
O O3 0.7811(5) 0.80301(14) 1.0011(3) 0.0203(7) Uani d 1 . .
H H3 0.833(7) 0.828(2) 1.059(4) 0.030 Uiso d 1 . .
O O4 0.6608(5) 0.49561(14) -0.0004(3) 0.0260(7) Uani d 1 . .
H H4 0.681(8) 0.4641(19) 0.041(5) 0.039 Uiso d 1 . .
N N1 0.6218(6) 0.95087(17) 0.4782(3) 0.0188(8) Uani d 1 . .
H H1A 0.606(7) 0.960(2) 0.401(3) 0.028 Uiso d 1 . .
H H1B 0.644(7) 0.9847(17) 0.524(4) 0.028 Uiso d 1 . .
N N2 0.7170(6) 0.72093(18) 0.3908(3) 0.0203(8) Uani d 1 . .
H H2A 0.711(8) 0.7563(16) 0.422(5) 0.030 Uiso d 1 . .
H H2B 0.757(8) 0.6873(17) 0.428(4) 0.030 Uiso d 1 . .
C C1 0.6588(6) 0.87096(18) 0.6380(4) 0.0129(8) Uani d 1 . .
C C2 0.7355(6) 0.91117(19) 0.7389(4) 0.0154(8) Uani d 1 . .
H H2 0.759638 0.953737 0.723612 0.018 Uiso calc 1 . .
C C3 0.7767(6) 0.88968(19) 0.8609(4) 0.0153(8) Uani d 1 . .
H H3A 0.829009 0.917405 0.929006 0.018 Uiso calc 1 . .
C C4 0.7414(6) 0.8275(2) 0.8836(4) 0.0153(8) Uani d 1 . .
C C5 0.6645(6) 0.78625(19) 0.7834(4) 0.0157(8) Uani d 1 . .
H H5 0.641179 0.743710 0.799426 0.019 Uiso calc 1 . .
C C6 0.6234(6) 0.80752(19) 0.6626(4) 0.0156(8) Uani d 1 . .
H H6 0.570865 0.779649 0.594761 0.019 Uiso calc 1 . .
C C7 0.6229(6) 0.89057(18) 0.5072(4) 0.0135(8) Uani d 1 . .
C C8 0.6692(6) 0.65874(18) 0.2021(4) 0.0129(8) Uani d 1 . .
C C9 0.7129(6) 0.60210(19) 0.2654(4) 0.0153(8) Uani d 1 . .
H H9 0.745040 0.601421 0.354333 0.018 Uiso calc 1 . .
C C10 0.7104(6) 0.54637(19) 0.2002(4) 0.0169(8) Uani d 1 . .
H H10 0.738364 0.507780 0.244024 0.020 Uiso calc 1 . .
C C11 0.6661(6) 0.5479(2) 0.0692(4) 0.0165(8) Uani d 1 . .
C C12 0.6224(6) 0.6047(2) 0.0046(4) 0.0178(9) Uani d 1 . .
H H12 0.592215 0.605752 -0.084269 0.021 Uiso calc 1 . .
C C13 0.6238(6) 0.65941(19) 0.0717(4) 0.0154(8) Uani d 1 . .
H H13 0.593257 0.697989 0.028103 0.018 Uiso calc 1 . .
C C14 0.6644(6) 0.71888(18) 0.2678(4) 0.0137(8) Uani d 1 . .

loop_
_atom_site_aniso_label
_atom_site_aniso_U_11
_atom_site_aniso_U_22
_atom_site_aniso_U_33
_atom_site_aniso_U_12
_atom_site_aniso_U_13
_atom_site_aniso_U_23
Zn1 0.0211(2) 0.0112(2) 0.01033(19) 0.0013(2) 0.00287(15) -0.0002(2)
Cl1 0.0282(5) 0.0143(5) 0.0176(5) -0.0022(4) 0.0078(4) 0.0003(4)
Cl2 0.0213(5) 0.0154(5) 0.0225(5) 0.0004(4) 0.0003(4) 0.0000(4)
O1 0.0246(15) 0.0157(15) 0.0100(14) 0.0000(12) 0.0035(11) -0.0003(11)
O2 0.0332(17) 0.0102(15) 0.0194(15) 0.0024(12) 0.0109(13) 0.0015(11)
O3 0.0308(17) 0.0190(16) 0.0090(14) -0.0028(13) 0.0022(12) 0.0018(11)
O4 0.0412(19) 0.0116(16) 0.0236(17) 0.0012(14) 0.0068(15) -0.0021(12)
N1 0.031(2) 0.0137(19) 0.0106(17) 0.0004(16) 0.0046(15) 0.0008(13)
N2 0.032(2) 0.0143(19) 0.0137(18) 0.0036(17) 0.0043(16) -0.0014(14)
C1 0.014(2) 0.0111(18) 0.0125(18) 0.0009(15) 0.0028(15) -0.0019(15)
C2 0.018(2) 0.012(2) 0.017(2) 0.0015(15) 0.0071(16) -0.0013(15)
C3 0.020(2) 0.014(2) 0.0111(19) 0.0004(16) 0.0025(15) -0.0033(14)
C4 0.014(2) 0.022(2) 0.0099(18) 0.0026(16) 0.0039(15) 0.0029(15)
C5 0.018(2) 0.013(2) 0.016(2) -0.0004(16) 0.0062(15) 0.0012(15)
C6 0.0155(19) 0.015(2) 0.016(2) -0.0007(16) 0.0039(16) -0.0026(16)
C7 0.0138(19) 0.014(2) 0.0132(19) -0.0013(15) 0.0052(15) -0.0012(15)
C8 0.0136(18) 0.0098(19) 0.0148(19) -0.0006(14) 0.0035(15) 0.0002(14)
C9 0.018(2) 0.012(2) 0.0148(19) -0.0005(16) 0.0037(16) 0.0013(15)
C10 0.021(2) 0.0115(19) 0.018(2) 0.0009(16) 0.0044(16) 0.0023(15)
C11 0.019(2) 0.014(2) 0.017(2) -0.0016(16) 0.0038(16) -0.0024(15)
C12 0.020(2) 0.021(2) 0.0118(19) -0.0001(17) 0.0022(16) -0.0021(16)
C13 0.0163(19) 0.013(2) 0.016(2) -0.0018(15) 0.0033(15) 0.0020(15)
C14 0.0148(18) 0.0110(19) 0.016(2) -0.0023(15) 0.0061(15) 0.0014(15)

loop_
_atom_type_symbol
_atom_type_description
_atom_type_scat_dispersion_real
_atom_type_scat_dispersion_imag
_atom_type_scat_source
C C 0.0033 0.0016 'International Tables Vol C Tables 4.2.6.8 and 6.1.1.4'
H H 0.0000 0.0000 'International Tables Vol C Tables 4.2.6.8 and 6.1.1.4'
Cl Cl 0.1484 0.1585 'International Tables Vol C Tables 4.2.6.8 and 6.1.1.4'
N N 0.0061 0.0033 'International Tables Vol C Tables 4.2.6.8 and 6.1.1.4'
O O 0.0106 0.0060 'International Tables Vol C Tables 4.2.6.8 and 6.1.1.4'
Zn Zn 0.2839 1.4301 'International Tables Vol C Tables 4.2.6.8 and 6.1.1.4'

loop_
_geom_angle_atom_site_label_1
_geom_angle_atom_site_label_2
_geom_angle_atom_site_label_3
_geom_angle_site_symmetry_1
_geom_angle_site_symmetry_3
_geom_angle
_geom_angle_publ_flag
Cl2 Zn1 Cl1 . . 112.84(4) ?
O1 Zn1 Cl1 . . 110.51(9) ?
O1 Zn1 Cl2 . . 111.39(9) ?
O2 Zn1 Cl1 . . 111.83(10) ?
O2 Zn1 Cl2 . . 108.48(10) ?
O2 Zn1 O1 . . 101.21(12) ?
C7 O1 Zn1 . . 133.9(3) ?
C14 O2 Zn1 . . 134.3(3) ?
C4 O3 H3 . . 115(4) ?
C11 O4 H4 . . 113(4) ?
H1A N1 H1B . . 111(5) ?
C7 N1 H1A . . 117(3) ?
C7 N1 H1B . . 132(3) ?
H2A N2 H2B . . 128(5) ?
C14 N2 H2A . . 116(4) ?
C14 N2 H2B . . 116(4) ?
C2 C1 C6 . . 118.9(4) ?
C2 C1 C7 . . 122.7(4) ?
C6 C1 C7 . . 118.3(3) ?
C1 C2 H2 . . 119.7 ?
C3 C2 C1 . . 120.6(4) ?
C3 C2 H2 . . 119.7 ?
C2 C3 H3A . . 120.1 ?
C2 C3 C4 . . 119.9(4) ?
C4 C3 H3A . . 120.1 ?
O3 C4 C3 . . 123.0(4) ?
O3 C4 C5 . . 116.6(4) ?
C3 C4 C5 . . 120.4(4) ?
C4 C5 H5 . . 120.1 ?
C6 C5 C4 . . 119.8(4) ?
C6 C5 H5 . . 120.1 ?
C1 C6 H6 . . 119.8 ?
C5 C6 C1 . . 120.4(4) ?
C5 C6 H6 . . 119.8 ?
O1 C7 N1 . . 120.6(4) ?
O1 C7 C1 . . 119.0(4) ?
N1 C7 C1 . . 120.4(4) ?
C9 C8 C13 . . 119.2(4) ?
C9 C8 C14 . . 122.6(4) ?
C13 C8 C14 . . 118.2(4) ?
C8 C9 H9 . . 119.5 ?
C8 C9 C10 . . 120.9(4) ?
C10 C9 H9 . . 119.5 ?
C9 C10 H10 . . 120.4 ?
C9 C10 C11 . . 119.2(4) ?
C11 C10 H10 . . 120.4 ?
O4 C11 C10 . . 122.5(4) ?
O4 C11 C12 . . 117.2(4) ?
C10 C11 C12 . . 120.3(4) ?
C11 C12 H12 . . 120.4 ?
C13 C12 C11 . . 119.3(4) ?
C13 C12 H12 . . 120.4 ?
C8 C13 H13 . . 119.5 ?
C12 C13 C8 . . 121.1(4) ?
C12 C13 H13 . . 119.5 ?
O2 C14 N2 . . 122.0(4) ?
O2 C14 C8 . . 117.8(3) ?
N2 C14 C8 . . 120.2(4) ?

loop_
_geom_bond_atom_site_label_1
_geom_bond_atom_site_label_2
_geom_bond_site_symmetry_2
_geom_bond_distance
_geom_bond_publ_flag
Zn1 Cl1 . 2.2347(11) ?
Zn1 Cl2 . 2.2305(11) ?
Zn1 O1 . 1.980(3) ?
Zn1 O2 . 1.954(3) ?
O1 C7 . 1.266(5) ?
O2 C14 . 1.259(5) ?
O3 H3 . 0.84(3) ?
O3 C4 . 1.361(5) ?
O4 H4 . 0.80(3) ?
O4 C11 . 1.353(5) ?
N1 H1A . 0.86(3) ?
N1 H1B . 0.87(3) ?
N1 C7 . 1.328(5) ?
N2 H2A . 0.84(3) ?
N2 H2B . 0.84(3) ?
N2 C14 . 1.313(5) ?
C1 C2 . 1.395(5) ?
C1 C6 . 1.419(5) ?
C1 C7 . 1.465(5) ?
C2 H2 . 0.9500 ?
C2 C3 . 1.383(6) ?
C3 H3A . 0.9500 ?
C3 C4 . 1.388(6) ?
C4 C5 . 1.404(5) ?
C5 H5 . 0.9500 ?
C5 C6 . 1.369(6) ?
C6 H6 . 0.9500 ?
C8 C9 . 1.390(5) ?
C8 C13 . 1.394(6) ?
C8 C14 . 1.483(5) ?
C9 H9 . 0.9500 ?
C9 C10 . 1.392(6) ?
C10 H10 . 0.9500 ?
C10 C11 . 1.400(6) ?
C11 C12 . 1.401(6) ?
C12 H12 . 0.9500 ?
C12 C13 . 1.386(6) ?
C13 H13 . 0.9500 ?

loop_
_geom_hbond_atom_site_label_D
_geom_hbond_atom_site_label_H
_geom_hbond_atom_site_label_A
_geom_hbond_site_symmetry_A
_geom_hbond_distance_DH
_geom_hbond_distance_HA
_geom_hbond_distance_DA
_geom_hbond_angle_DHA
_geom_hbond_publ_flag
O3 H3 Cl1 1_556 0.84(3) 2.64(4) 3.322(3) 140(5) yes
O3 H3 Cl2 1_656 0.84(3) 2.75(4) 3.349(3) 130(4) yes
O4 H4 Cl2 3_545 0.80(3) 2.33(3) 3.131(3) 175(6) yes
N1 H1A Cl1 . 0.86(3) 2.93(4) 3.648(4) 142(4) yes
N1 H1B Cl1 2_575 0.87(3) 2.61(3) 3.479(4) 173(4) yes
N2 H2A O1 . 0.84(3) 2.15(3) 2.924(5) 154(5) yes
N2 H2B Cl2 4_565 0.84(3) 2.77(4) 3.405(4) 135(5) yes

loop_
_geom_torsion_atom_site_label_1
_geom_torsion_atom_site_label_2
_geom_torsion_atom_site_label_3
_geom_torsion_atom_site_label_4
_geom_torsion_site_symmetry_1
_geom_torsion_site_symmetry_2
_geom_torsion_site_symmetry_3
_geom_torsion_site_symmetry_4
_geom_torsion
_geom_torsion_publ_flag
Zn1 O1 C7 N1 . . . . -1.8(6) ?
Zn1 O1 C7 C1 . . . . 179.0(3) ?
Zn1 O2 C14 N2 . . . . -7.0(6) ?
Zn1 O2 C14 C8 . . . . 171.2(3) ?
O3 C4 C5 C6 . . . . -179.2(4) ?
O4 C11 C12 C13 . . . . 179.3(4) ?
C1 C2 C3 C4 . . . . -0.1(6) ?
C2 C1 C6 C5 . . . . -0.2(6) ?
C2 C1 C7 O1 . . . . 164.6(4) ?
C2 C1 C7 N1 . . . . -14.6(6) ?
C2 C3 C4 O3 . . . . 179.0(4) ?
C2 C3 C4 C5 . . . . 0.2(6) ?
C3 C4 C5 C6 . . . . -0.3(6) ?
C4 C5 C6 C1 . . . . 0.3(6) ?
C6 C1 C2 C3 . . . . 0.1(6) ?
C6 C1 C7 O1 . . . . -12.0(6) ?
C6 C1 C7 N1 . . . . 168.7(4) ?
C7 C1 C2 C3 . . . . -176.6(4) ?
C7 C1 C6 C5 . . . . 176.6(4) ?
C8 C9 C10 C11 . . . . 1.0(6) ?
C9 C8 C13 C12 . . . . -0.2(6) ?
C9 C8 C14 O2 . . . . -173.0(4) ?
C9 C8 C14 N2 . . . . 5.2(6) ?
C9 C10 C11 O4 . . . . -180.0(4) ?
C9 C10 C11 C12 . . . . -0.8(6) ?
C10 C11 C12 C13 . . . . 0.1(6) ?
C11 C12 C13 C8 . . . . 0.5(6) ?
C13 C8 C9 C10 . . . . -0.5(6) ?
C13 C8 C14 O2 . . . . 5.6(6) ?
C13 C8 C14 N2 . . . . -176.1(4) ?
C14 C8 C9 C10 . . . . 178.1(4) ?
C14 C8 C13 C12 . . . . -179.0(4) ?

_cod_database_fobs_code 2244189
